data_7059656
loop_
_publ_author_name
'Konarev, Dmitri V.'
'Andronov, Mikhail G.'
'Batov, Mikhail S.'
'Kuzmin, Alexey V.'
'Khasanov, Salavat S.'
'Shestakov, Alexander F.'
'Otsuka, Akihiro'
'Yamochi, Hideki'
'Kitagawa, Hiroshi'
'Lyubovskaya, Rimma N.'

_publ_section_title
;
 Flavanthrone -- a new ligand with accessible radical anion and dianion
 states: preparation of zwitterionic {(Cp2V)2(flavanthrone)} and
 {(Cp2V)2(chloranil)} complexes
;
_journal_issue 26
_journal_name_full 'New Journal of Chemistry'
_journal_page_first 10849
_journal_page_last 10858
_journal_paper_doi 10.1039/D0NJ01208D
_journal_volume 44
_journal_year 2020
_chemical_compound_source no
_chemical_formula_moiety '2(C10 H10 V1), C28 H12 N2 O2, 2(C6 H4 Cl2)'
_chemical_formula_sum 'C60 H40 Cl4 N2 O2 V2'
_chemical_formula_weight 1064.62
_chemical_melting_point ?
_chemical_name_common no
_chemical_name_systematic 'ccordination compound of flavanthrone with two vanadocene, o-dichlobenzene solvate'
_chemical_properties_physical Air-sensitive,Moisture-sensitive,Oxygen-sensitive
_space_group_crystal_system monoclinic
_space_group_IT_number 14
_space_group_name_Hall '-P 2ybc'
_space_group_name_H-M_alt 'P 1 21/c 1'
_atom_sites_solution_hydrogens geom
_atom_sites_solution_primary direct
_atom_sites_solution_secondary difmap
_audit_creation_date 2020-01-17
_audit_creation_method SHELXL-2018/3
_audit_update_record
;
2020-02-22 deposited with the CCDC.	2020-05-18 downloaded from the CCDC.
;
_cell_angle_alpha 90
_cell_angle_beta 93.019(2)
_cell_angle_gamma 90
_cell_formula_units_Z 2
_cell_length_a 15.7671(4)
_cell_length_b 17.4553(3)
_cell_length_c 8.4909(2)
_cell_measurement_reflns_used 9536
_cell_measurement_temperature 110(1)
_cell_measurement_theta_max 28.1900
_cell_measurement_theta_min 2.6580
_cell_volume 2333.62(9)
_computing_cell_refinement 'CrysAlisPro 1.171.39.46 (Rigaku OD, 2018)'
_computing_data_collection 'CrysAlisPro 1.171.39.46 (Rigaku OD, 2018)'
_computing_data_reduction 'CrysAlisPro 1.171.39.46 (Rigaku OD, 2018)'
_computing_molecular_graphics WinGx
_computing_structure_refinement 'SHELXL-2018/3 (Sheldrick, 2018)'
_computing_structure_solution 'SHELXS-2018/3 (Sheldrick, 2018)'
_diffrn_ambient_environment N~2~
_diffrn_ambient_temperature 110(1)
_diffrn_detector 'CCD plate'
_diffrn_detector_area_resol_mean 5.2283
_diffrn_detector_type AtlasS2
_diffrn_measured_fraction_theta_full 1.000
_diffrn_measured_fraction_theta_max 0.994
_diffrn_measurement_device 'four-circle diffractometer'
_diffrn_measurement_device_type 'Xcalibur, AtlasS2, Gemini'
_diffrn_measurement_method '\w scans'
_diffrn_radiation_monochromator graphite
_diffrn_radiation_probe x-ray
_diffrn_radiation_type 'Mo K\a'
_diffrn_radiation_wavelength 0.71073
_diffrn_reflns_av_R_equivalents 0.0321
_diffrn_reflns_av_unetI/netI 0.0346
_diffrn_reflns_Laue_measured_fraction_full 1.000
_diffrn_reflns_Laue_measured_fraction_max 0.994
_diffrn_reflns_limit_h_max 20
_diffrn_reflns_limit_h_min -20
_diffrn_reflns_limit_k_max 23
_diffrn_reflns_limit_k_min -22
_diffrn_reflns_limit_l_max 11
_diffrn_reflns_limit_l_min -8
_diffrn_reflns_number 26350
_diffrn_reflns_point_group_measured_fraction_full 1.000
_diffrn_reflns_point_group_measured_fraction_max 0.994
_diffrn_reflns_theta_full 25.242
_diffrn_reflns_theta_max 28.282
_diffrn_reflns_theta_min 2.334
_diffrn_source 'fine-focus sealed X-ray tube'
_diffrn_source_type 'Enhance (Mo) X-ray Source'
_exptl_absorpt_coefficient_mu 0.680
_exptl_absorpt_correction_T_max 1.00000
_exptl_absorpt_correction_T_min 0.91494
_exptl_absorpt_correction_type multi-scan
_exptl_absorpt_process_details
;
CrysAlisPro 1.171.39.46 (Rigaku Oxford Diffraction, 2018)
Empirical absorption correction using spherical harmonics,
implemented in SCALE3 ABSPACK scaling algorithm.
;
_exptl_crystal_colour black
_exptl_crystal_density_diffrn 1.515
_exptl_crystal_description plate
_exptl_crystal_F_000 1088
_exptl_crystal_preparation 'Magnetic properties'
_exptl_crystal_recrystallization_method 'Re-crystallisation from solvent: o-dichlorobenzene/n-hexane'
_exptl_crystal_size_max 0.430
_exptl_crystal_size_mid 0.280
_exptl_crystal_size_min 0.025
_refine_diff_density_max 0.680
_refine_diff_density_min -0.454
_refine_diff_density_rms 0.066
_refine_ls_extinction_method none
_refine_ls_goodness_of_fit_ref 1.030
_refine_ls_hydrogen_treatment constr
_refine_ls_matrix_type full
_refine_ls_number_parameters 319
_refine_ls_number_reflns 5747
_refine_ls_number_restraints 18
_refine_ls_restrained_S_all 1.028
_refine_ls_R_factor_all 0.0552
_refine_ls_R_factor_gt 0.0398
_refine_ls_shift/su_max 0.000
_refine_ls_shift/su_mean 0.000
_refine_ls_structure_factor_coef Fsqd
_refine_ls_weighting_details 'w=1/[\s^2^(Fo^2^)+(0.0422P)^2^+1.7096P] where P=(Fo^2^+2Fc^2^)/3'
_refine_ls_weighting_scheme calc
_refine_ls_wR_factor_gt 0.0915
_refine_ls_wR_factor_ref 0.0989
_reflns_Friedel_coverage 0.000
_reflns_number_gt 4603
_reflns_number_total 5747
_reflns_threshold_expression 'I > 2\s(I)'
_cod_data_source_file d0nj01208d2.cif
_cod_data_source_block Flavanthrone2Cp2V2DCB
_cod_depositor_comments
;
The following automatic conversions were performed:

data item '_chemical_melting_point' value 'not measured' was changed
to '?' -- the value is undefined or not given.

Automatic conversion script
Id: cif_fix_values 7556 2019-12-06 15:28:31Z antanas 

 Adding full bibliography for 7059654--7059658.cif.

 Adding full bibliography for 7059654--7059658.cif.
;
_cod_database_code 7059656
_shelx_space_group_comment
;
The symmetry employed for this shelxl refinement is uniquely defined
by the following loop, which should always be used as a source of
symmetry information in preference to the above space-group names.
They are only intended as comments.
;
_shelx_estimated_absorpt_t_min 0.759
_shelx_estimated_absorpt_t_max 0.983

loop_
_space_group_symop_operation_xyz
'x, y, z'
'-x, y+1/2, -z+1/2'
'-x, -y, -z'
'x, -y-1/2, z-1/2'

loop_
_atom_site_label
_atom_site_type_symbol
_atom_site_fract_x
_atom_site_fract_y
_atom_site_fract_z
_atom_site_U_iso_or_equiv
_atom_site_adp_type
_atom_site_occupancy
_atom_site_site_symmetry_order
_atom_site_calc_flag
_atom_site_refinement_flags_posn
_atom_site_refinement_flags_adp
_atom_site_refinement_flags_occupancy
_atom_site_disorder_assembly
_atom_site_disorder_group
O1 O 0.67642(8) 0.07407(8) 0.04555(15) 0.0188(3) Uani 1 1 d . . . . .
C1 C 0.55229(11) 0.00164(10) -0.2990(2) 0.0130(3) Uani 1 1 d . . . . .
C2 C 0.47148(11) 0.07228(10) -0.7510(2) 0.0137(3) Uani 1 1 d . . . . .
C3 C 0.55618(11) -0.09607(10) -0.0921(2) 0.0151(3) Uani 1 1 d . . . . .
C4 C 0.53349(12) -0.16847(10) -0.0329(2) 0.0172(4) Uani 1 1 d . . . . .
H4 H 0.500350 -0.202475 -0.098224 0.021 Uiso 1 1 calc R U . . .
C5 C 0.55863(12) -0.19032(11) 0.1174(2) 0.0202(4) Uani 1 1 d . . . . .
H5 H 0.542254 -0.238961 0.155716 0.024 Uiso 1 1 calc R U . . .
C6 C 0.60855(13) -0.14110(12) 0.2152(2) 0.0224(4) Uani 1 1 d . . . . .
H6 H 0.625926 -0.156612 0.319151 0.027 Uiso 1 1 calc R U . . .
C7 C 0.63224(12) -0.07055(11) 0.1603(2) 0.0197(4) Uani 1 1 d . . . . .
H7 H 0.666197 -0.037737 0.226929 0.024 Uiso 1 1 calc R U . . .
C8 C 0.60669(11) -0.04608(10) 0.0058(2) 0.0159(4) Uani 1 1 d . . . . .
C9 C 0.63090(11) 0.02903(10) -0.0491(2) 0.0157(4) Uani 1 1 d . . . . .
C10 C 0.60273(11) 0.05234(10) -0.2009(2) 0.0145(3) Uani 1 1 d . . . . .
C11 C 0.62161(11) 0.12661(10) -0.2631(2) 0.0158(4) Uani 1 1 d . . . . .
H11 H 0.654095 0.161384 -0.198434 0.019 Uiso 1 1 calc R U . . .
N12 N 0.51914(9) 0.12137(8) -0.65823(17) 0.0146(3) Uani 1 1 d . . . . .
C13 C 0.59491(11) 0.14906(10) -0.4105(2) 0.0157(4) Uani 1 1 d . . . . .
H13 H 0.609305 0.198674 -0.446522 0.019 Uiso 1 1 calc R U . . .
C14 C 0.52472(10) 0.02512(9) -0.4524(2) 0.0126(3) Uani 1 1 d . . . . .
C15 C 0.54515(11) 0.09888(10) -0.5130(2) 0.0141(3) Uani 1 1 d . . . . .
V V 0.79565(2) 0.10128(2) 0.09965(4) 0.01497(9) Uani 1 1 d . . . . .
C21 C 0.82110(13) 0.00018(12) -0.0655(3) 0.0270(5) Uani 1 1 d . . . . .
H21 H 0.779350 -0.037582 -0.091927 0.032 Uiso 1 1 calc R U . . .
C22 C 0.88084(13) -0.00315(12) 0.0608(3) 0.0277(5) Uani 1 1 d . . . . .
H22 H 0.887137 -0.043572 0.135444 0.033 Uiso 1 1 calc R U . . .
C23 C 0.93049(13) 0.06416(13) 0.0587(3) 0.0291(5) Uani 1 1 d . . . . .
H23 H 0.975819 0.077181 0.131937 0.035 Uiso 1 1 calc R U . . .
C24 C 0.90095(14) 0.10845(13) -0.0711(3) 0.0304(5) Uani 1 1 d . . . . .
H24 H 0.923195 0.156533 -0.101204 0.036 Uiso 1 1 calc R U . . .
C25 C 0.83319(14) 0.06964(13) -0.1483(2) 0.0294(5) Uani 1 1 d . . . . .
H25 H 0.801102 0.086670 -0.239435 0.035 Uiso 1 1 calc R U . . .
C26 C 0.71860(12) 0.18225(11) 0.2556(2) 0.0214(4) Uani 1 1 d . . . . .
H26 H 0.658790 0.188273 0.241816 0.026 Uiso 1 1 calc R U . . .
C27 C 0.76121(14) 0.12722(12) 0.3532(2) 0.0265(4) Uani 1 1 d . . . . .
H27 H 0.735251 0.089540 0.415490 0.032 Uiso 1 1 calc R U . . .
C28 C 0.84885(14) 0.13844(14) 0.3414(3) 0.0331(5) Uani 1 1 d . . . . .
H28 H 0.892673 0.109832 0.395205 0.040 Uiso 1 1 calc R U . . .
C29 C 0.86060(14) 0.19923(13) 0.2363(3) 0.0340(5) Uani 1 1 d . . . . .
H29 H 0.913694 0.218712 0.206542 0.041 Uiso 1 1 calc R U . . .
C30 C 0.77966(14) 0.22640(11) 0.1824(3) 0.0279(5) Uani 1 1 d . . . . .
H30 H 0.768651 0.267116 0.109996 0.034 Uiso 1 1 calc R U . . .
Cl1 Cl 0.03307(4) 0.36944(4) 0.11750(8) 0.04022(19) Uani 0.9497(18) 1 d D . P A 1
Cl2 Cl 0.10188(4) 0.20236(4) 0.05638(10) 0.0501(2) Uani 0.9497(18) 1 d D . P A 1
C1S C 0.12812(7) 0.35592(9) 0.02943(18) 0.0253(5) Uani 0.9497(18) 1 d DG . P A 1
C2S C 0.15795(9) 0.28249(7) 0.0015(2) 0.0289(5) Uani 0.9497(18) 1 d DG . P A 1
C3S C 0.23469(10) 0.27244(8) -0.0692(3) 0.0368(6) Uani 0.9497(18) 1 d DG . P A 1
H3S H 0.255072 0.222256 -0.088306 0.044 Uiso 0.9497(18) 1 calc R U P A 1
C4S C 0.28161(9) 0.33584(10) -0.1120(3) 0.0397(7) Uani 0.9497(18) 1 d DG . P A 1
H4S H 0.334057 0.328973 -0.160375 0.048 Uiso 0.9497(18) 1 calc R U P A 1
C5S C 0.25178(9) 0.40927(8) -0.0841(2) 0.0363(6) Uani 0.9497(18) 1 d DG . P A 1
H5S H 0.283850 0.452594 -0.113369 0.044 Uiso 0.9497(18) 1 calc R U P A 1
C6S C 0.17504(9) 0.41931(7) -0.0134(2) 0.0345(6) Uani 0.9497(18) 1 d DG . P A 1
H6S H 0.154657 0.469500 0.005705 0.041 Uiso 0.9497(18) 1 calc R U P A 1
Cl3 Cl 0.0831(13) 0.4623(9) -0.025(3) 0.120(8) Uiso 0.0503(18) 1 d D U P A 2
Cl4 Cl 0.0213(12) 0.3037(12) 0.108(3) 0.120(8) Uiso 0.0503(18) 1 d D U P A 2
C11S C 0.1484(10) 0.3828(11) -0.024(3) 0.058(9) Uiso 0.0503(18) 1 d DG U P A 2
C12S C 0.1191(15) 0.3122(10) 0.026(4) 0.058(9) Uiso 0.0503(18) 1 d DG U P A 2
C13S C 0.1681(18) 0.2469(11) 0.009(5) 0.058(9) Uiso 0.0503(18) 1 d DG U P A 2
H13S H 0.148054 0.198658 0.043636 0.069 Uiso 0.0503(18) 1 calc R U P A 2
C14S C 0.2465(19) 0.2520(15) -0.058(6) 0.058(9) Uiso 0.0503(18) 1 d DG U P A 2
H14S H 0.279975 0.207337 -0.069109 0.069 Uiso 0.0503(18) 1 calc R U P A 2
C15S C 0.276(2) 0.3226(18) -0.108(7) 0.058(9) Uiso 0.0503(18) 1 d DG U P A 2
H15S H 0.329342 0.326079 -0.153617 0.069 Uiso 0.0503(18) 1 calc R U P A 2
C16S C 0.2267(15) 0.3879(15) -0.091(6) 0.058(9) Uiso 0.0503(18) 1 d DG U P A 2
H16S H 0.246788 0.436143 -0.125381 0.069 Uiso 0.0503(18) 1 calc R U P A 2

loop_
_atom_site_aniso_label
_atom_site_aniso_U_11
_atom_site_aniso_U_22
_atom_site_aniso_U_33
_atom_site_aniso_U_23
_atom_site_aniso_U_13
_atom_site_aniso_U_12
O1 0.0158(6) 0.0231(7) 0.0173(6) -0.0061(5) -0.0010(5) -0.0024(5)
C1 0.0121(8) 0.0125(8) 0.0148(8) -0.0013(7) 0.0030(6) -0.0001(6)
C2 0.0129(8) 0.0136(8) 0.0150(8) -0.0012(7) 0.0031(7) -0.0001(6)
C3 0.0140(8) 0.0155(8) 0.0162(8) -0.0002(7) 0.0033(7) 0.0021(7)
C4 0.0185(9) 0.0157(9) 0.0176(9) -0.0006(7) 0.0037(7) 0.0005(7)
C5 0.0231(9) 0.0180(9) 0.0199(9) 0.0035(7) 0.0052(8) 0.0028(7)
C6 0.0237(10) 0.0272(10) 0.0162(9) 0.0044(8) 0.0008(8) 0.0045(8)
C7 0.0189(9) 0.0235(10) 0.0164(9) -0.0015(8) -0.0009(7) 0.0026(7)
C8 0.0141(8) 0.0184(9) 0.0153(8) -0.0011(7) 0.0028(7) 0.0025(7)
C9 0.0125(8) 0.0180(9) 0.0166(9) -0.0043(7) 0.0016(7) 0.0004(7)
C10 0.0133(8) 0.0146(8) 0.0158(8) -0.0024(7) 0.0029(7) -0.0007(6)
C11 0.0152(8) 0.0137(8) 0.0187(9) -0.0035(7) 0.0021(7) -0.0031(7)
N12 0.0158(7) 0.0132(7) 0.0149(7) -0.0007(6) 0.0023(6) -0.0002(6)
C13 0.0161(8) 0.0115(8) 0.0197(9) -0.0023(7) 0.0030(7) -0.0034(6)
C14 0.0125(8) 0.0122(8) 0.0135(8) -0.0018(7) 0.0031(7) -0.0003(6)
C15 0.0140(8) 0.0123(8) 0.0163(8) -0.0018(7) 0.0035(7) 0.0004(6)
V 0.01392(16) 0.01405(16) 0.01690(16) -0.00279(12) 0.00058(11) 0.00054(11)
C21 0.0240(10) 0.0243(10) 0.0334(11) -0.0138(9) 0.0072(9) 0.0018(8)
C22 0.0280(11) 0.0237(10) 0.0320(11) -0.0021(9) 0.0073(9) 0.0119(8)
C23 0.0160(10) 0.0335(12) 0.0380(12) -0.0108(10) 0.0031(9) 0.0041(8)
C24 0.0273(11) 0.0302(11) 0.0353(12) -0.0012(10) 0.0168(9) -0.0003(9)
C25 0.0296(11) 0.0383(12) 0.0209(10) -0.0044(9) 0.0064(9) 0.0073(9)
C26 0.0197(9) 0.0206(9) 0.0240(10) -0.0101(8) 0.0012(8) 0.0029(7)
C27 0.0341(11) 0.0275(11) 0.0180(9) -0.0079(8) 0.0029(8) 0.0038(9)
C28 0.0284(11) 0.0393(13) 0.0302(12) -0.0182(10) -0.0121(9) 0.0110(10)
C29 0.0209(10) 0.0297(12) 0.0514(15) -0.0233(11) 0.0039(10) -0.0058(9)
C30 0.0313(11) 0.0144(9) 0.0386(12) -0.0078(9) 0.0070(9) 0.0004(8)
Cl1 0.0236(3) 0.0581(4) 0.0393(4) -0.0118(3) 0.0051(2) -0.0014(3)
Cl2 0.0430(4) 0.0351(4) 0.0727(5) -0.0021(3) 0.0069(4) -0.0177(3)
C1S 0.0187(10) 0.0352(13) 0.0220(10) -0.0014(9) -0.0005(8) -0.0036(9)
C2S 0.0257(11) 0.0303(13) 0.0304(12) -0.0013(10) -0.0004(9) -0.0064(10)
C3S 0.0289(13) 0.0414(15) 0.0403(15) -0.0045(12) 0.0032(11) 0.0027(11)
C4S 0.0242(12) 0.0610(19) 0.0343(14) 0.0107(14) 0.0058(10) -0.0001(12)
C5S 0.0264(12) 0.0461(15) 0.0360(14) 0.0194(12) -0.0008(11) -0.0071(11)
C6S 0.0330(13) 0.0312(13) 0.0386(14) 0.0077(11) -0.0028(11) -0.0017(10)

loop_
_atom_type_symbol
_atom_type_description
_atom_type_scat_dispersion_real
_atom_type_scat_dispersion_imag
_atom_type_scat_source
C C 0.0033 0.0016 'International Tables Vol C Tables 4.2.6.8 and 6.1.1.4'
H H 0.0000 0.0000 'International Tables Vol C Tables 4.2.6.8 and 6.1.1.4'
N N 0.0061 0.0033 'International Tables Vol C Tables 4.2.6.8 and 6.1.1.4'
O O 0.0106 0.0060 'International Tables Vol C Tables 4.2.6.8 and 6.1.1.4'
V V 0.3005 0.5294 'International Tables Vol C Tables 4.2.6.8 and 6.1.1.4'
Cl Cl 0.1484 0.1585 'International Tables Vol C Tables 4.2.6.8 and 6.1.1.4'

loop_
_geom_angle_atom_site_label_1
_geom_angle_atom_site_label_2
_geom_angle_atom_site_label_3
_geom_angle
_geom_angle_site_symmetry_1
_geom_angle_site_symmetry_3
_geom_angle_publ_flag
C9 O1 V 140.59(11) . . ?
C14 C1 C2 117.87(15) . 3_654 ?
C14 C1 C10 119.53(15) . . ?
C2 C1 C10 122.60(16) 3_654 . ?
N12 C2 C1 123.17(16) . 3_654 ?
N12 C2 C3 118.94(15) . 3_654 ?
C1 C2 C3 117.89(16) 3_654 3_654 ?
C4 C3 C8 119.10(16) . . ?
C4 C3 C2 121.09(16) . 3_654 ?
C8 C3 C2 119.81(16) . 3_654 ?
C5 C4 C3 120.91(17) . . ?
C4 C5 C6 120.35(18) . . ?
C7 C6 C5 120.04(18) . . ?
C6 C7 C8 120.93(18) . . ?
C7 C8 C3 118.66(17) . . ?
C7 C8 C9 120.23(17) . . ?
C3 C8 C9 121.10(16) . . ?
O1 C9 C10 121.78(16) . . ?
O1 C9 C8 119.34(16) . . ?
C10 C9 C8 118.86(16) . . ?
C9 C10 C1 119.74(16) . . ?
C9 C10 C11 122.57(16) . . ?
C1 C10 C11 117.69(16) . . ?
C13 C11 C10 122.63(16) . . ?
C15 N12 C2 118.75(15) . . ?
C11 C13 C15 121.01(16) . . ?
C14 C14 C1 119.02(19) 3_654 . ?
C14 C14 C15 119.0(2) 3_654 . ?
C1 C14 C15 121.94(15) . . ?
N12 C15 C14 122.15(16) . . ?
N12 C15 C13 120.67(16) . . ?
C14 C15 C13 117.19(16) . . ?
O1 V C24 125.94(7) . . ?
O1 V C23 141.87(7) . . ?
C24 V C23 36.12(8) . . ?
O1 V C28 125.62(7) . . ?
C24 V C28 108.33(9) . . ?
C23 V C28 85.16(8) . . ?
O1 V C29 134.23(7) . . ?
C24 V C29 87.67(8) . . ?
C23 V C29 83.83(8) . . ?
C28 V C29 35.98(9) . . ?
O1 V C25 90.98(7) . . ?
C24 V C25 35.81(8) . . ?
C23 V C25 59.92(8) . . ?
C28 V C25 143.20(8) . . ?
C29 V C25 121.28(9) . . ?
O1 V C27 89.79(7) . . ?
C24 V C27 143.90(8) . . ?
C23 V C27 118.09(8) . . ?
C28 V C27 35.84(8) . . ?
C29 V C27 59.74(8) . . ?
C25 V C27 177.01(8) . . ?
O1 V C22 109.46(7) . . ?
C24 V C22 59.88(8) . . ?
C23 V C22 36.04(8) . . ?
C28 V C22 99.52(8) . . ?
C29 V C22 114.69(8) . . ?
C25 V C22 59.62(8) . . ?
C27 V C22 117.41(8) . . ?
O1 V C21 82.41(7) . . ?
C24 V C21 59.68(8) . . ?
C23 V C21 59.50(8) . . ?
C28 V C21 134.56(8) . . ?
C29 V C21 142.85(8) . . ?
C25 V C21 36.04(8) . . ?
C27 V C21 141.33(8) . . ?
C22 V C21 35.20(8) . . ?
O1 V C30 100.41(7) . . ?
C24 V C30 103.76(8) . . ?
C23 V C30 115.77(8) . . ?
C28 V C30 59.76(8) . . ?
C29 V C30 35.88(8) . . ?
C25 V C30 123.11(8) . . ?
C27 V C30 59.54(8) . . ?
C22 V C30 150.07(8) . . ?
C21 V C30 159.13(8) . . ?
O1 V C26 76.01(6) . . ?
C24 V C26 138.97(8) . . ?
C23 V C26 141.65(7) . . ?
C28 V C26 59.36(7) . . ?
C29 V C26 59.19(7) . . ?
C25 V C26 147.25(8) . . ?
C27 V C26 35.70(7) . . ?
C22 V C26 153.06(8) . . ?
C21 V C26 157.92(7) . . ?
C30 V C26 35.25(7) . . ?
C22 C21 C25 108.32(19) . . ?
C22 C21 V 72.23(11) . . ?
C25 C21 V 71.27(11) . . ?
C21 C22 C23 108.0(2) . . ?
C21 C22 V 72.56(11) . . ?
C23 C22 V 70.77(11) . . ?
C24 C23 C22 107.9(2) . . ?
C24 C23 V 71.83(12) . . ?
C22 C23 V 73.19(11) . . ?
C25 C24 C23 108.3(2) . . ?
C25 C24 V 72.87(12) . . ?
C23 C24 V 72.04(12) . . ?
C24 C25 C21 107.5(2) . . ?
C24 C25 V 71.32(12) . . ?
C21 C25 V 72.69(12) . . ?
C30 C26 C27 108.44(18) . . ?
C30 C26 V 71.97(11) . . ?
C27 C26 V 71.01(11) . . ?
C28 C27 C26 107.6(2) . . ?
C28 C27 V 71.21(12) . . ?
C26 C27 V 73.29(11) . . ?
C27 C28 C29 108.30(19) . . ?
C27 C28 V 72.95(12) . . ?
C29 C28 V 72.33(12) . . ?
C28 C29 C30 108.2(2) . . ?
C28 C29 V 71.69(12) . . ?
C30 C29 V 73.34(12) . . ?
C26 C30 C29 107.5(2) . . ?
C26 C30 V 72.78(11) . . ?
C29 C30 V 70.77(11) . . ?
C2S C1S C6S 120.0 . . ?
C2S C1S Cl1 120.61(9) . . ?
C6S C1S Cl1 119.39(9) . . ?
C1S C2S C3S 120.0 . . ?
C1S C2S Cl2 121.12(9) . . ?
C3S C2S Cl2 118.87(9) . . ?
C4S C3S C2S 120.0 . . ?
C3S C4S C5S 120.0 . . ?
C6S C5S C4S 120.0 . . ?
C5S C6S C1S 120.0 . . ?
C12S C11S C16S 120.0 . . ?
C12S C11S Cl3 120.39(18) . . ?
C16S C11S Cl3 119.18(17) . . ?
C11S C12S C13S 120.0 . . ?
C11S C12S Cl4 121.13(14) . . ?
C13S C12S Cl4 118.87(14) . . ?
C14S C13S C12S 120.0 . . ?
C13S C14S C15S 120.0 . . ?
C16S C15S C14S 120.0 . . ?
C15S C16S C11S 120.0 . . ?

loop_
_geom_bond_atom_site_label_1
_geom_bond_atom_site_label_2
_geom_bond_distance
_geom_bond_site_symmetry_2
_geom_bond_publ_flag
O1 C9 1.311(2) . ?
O1 V 1.9696(13) . ?
C1 C14 1.413(2) . ?
C1 C2 1.415(2) 3_654 ?
C1 C10 1.428(2) . ?
C2 N12 1.363(2) . ?
C2 C3 1.442(2) 3_654 ?
C3 C4 1.413(2) . ?
C3 C8 1.420(3) . ?
C4 C5 1.370(3) . ?
C5 C6 1.406(3) . ?
C6 C7 1.375(3) . ?
C7 C8 1.418(3) . ?
C8 C9 1.449(3) . ?
C9 C10 1.401(3) . ?
C10 C11 1.437(2) . ?
C11 C13 1.357(3) . ?
N12 C15 1.338(2) . ?
C13 C15 1.438(2) . ?
C14 C14 1.401(3) 3_654 ?
C14 C15 1.429(2) . ?
V C24 2.264(2) . ?
V C23 2.267(2) . ?
V C28 2.271(2) . ?
V C29 2.279(2) . ?
V C25 2.284(2) . ?
V C27 2.293(2) . ?
V C22 2.2983(19) . ?
V C21 2.303(2) . ?
V C30 2.3122(19) . ?
V C26 2.3226(18) . ?
C21 C22 1.391(3) . ?
C21 C25 1.419(3) . ?
C22 C23 1.412(3) . ?
C23 C24 1.405(3) . ?
C24 C25 1.399(3) . ?
C26 C30 1.403(3) . ?
C26 C27 1.415(3) . ?
C27 C28 1.404(3) . ?
C28 C29 1.405(4) . ?
C29 C30 1.415(3) . ?
Cl1 C1S 1.7260(11) . ?
Cl2 C2S 1.7315(13) . ?
C1S C2S 1.3900 . ?
C1S C6S 1.3900 . ?
C2S C3S 1.3900 . ?
C3S C4S 1.3900 . ?
C4S C5S 1.3900 . ?
C5S C6S 1.3900 . ?
Cl3 C11S 1.7268(15) . ?
Cl4 C12S 1.7314(15) . ?
C11S C12S 1.3900 . ?
C11S C16S 1.3900 . ?
C12S C13S 1.3900 . ?
C13S C14S 1.3900 . ?
C14S C15S 1.3900 . ?
C15S C16S 1.3900 . ?
